data_1537467
loop_
_publ_author_name
'Jensen, A.T.'

_publ_section_title
;
 Determination of crystal system, unit cell, and space group of Sr Cl2 (H2
 O)
;
_journal_name_full
;
Kongelige Danske Videnskabernes Selskab, Matematisk-Fysike Meddelelser
;
_journal_page_first 1
_journal_page_last 22
_journal_volume 20
_journal_year 1942
_chemical_formula_sum 'Cl2 H4 O2 Sr'
_chemical_name_systematic 'Sr Cl2 (H2 O)2'
_space_group_IT_number 9
_symmetry_space_group_name_Hall 'I -2yc'
_symmetry_space_group_name_H-M 'I 1 c 1'
_cell_angle_alpha 90
_cell_angle_beta 72
_cell_angle_gamma 90
_cell_formula_units_Z 1
_cell_length_a 5.87
_cell_length_b 3.33
_cell_length_c 6.44
_cell_volume 119.722
_citation_journal_id_ASTM KDVSAK
_cod_data_source_file Jensen_KDVSAK_1942_640.cif
_cod_data_source_block H4Cl2O2Sr1
_cod_original_cell_volume 119.7222
_cod_original_sg_symbol_Hall 'C -2yc (x,y,-x+z)'
_cod_original_formula_sum 'H4 Cl2 O2 Sr1'
_cod_database_code 1537467

loop_
_symmetry_equiv_pos_as_xyz
x,y,z
x,-y,z+1/2
x+1/2,y+1/2,z+1/2
x+1/2,-y+1/2,z+1

loop_
_atom_site_label
_atom_site_type_symbol
_atom_site_fract_x
_atom_site_fract_y
_atom_site_fract_z
_atom_site_occupancy
_atom_site_U_iso_or_equiv
O2 O-2 0.36 0.4 0.87 0.25 0.0
Cl1 Cl-1 0.11 0.1 0 0.25 0.0
O1 O-2 0.14 0.4 0.63 0.25 0.0
Sr1 Sr+2 0.25 0.25 0.25 0.25 0.0
Cl2 Cl-1 0.39 0.1 0.5 0.25 0.0
